data_4130921
loop_
_publ_author_name
'Zhao, Xiang'
'Bu, Xianhui'
'Nguyen, Edward T.'
'Zhai, Quan-Guo'
'Mao, Chengyu'
'Feng, Pingyun'

_publ_section_title
;
 Multivariable Modular Design of Pore Space Partition.
;
_journal_issue 46
_journal_name_full 'Journal of the American Chemical Society'
_journal_page_first 15102
_journal_page_last 15105
_journal_paper_doi 10.1021/jacs.6b07901
_journal_volume 138
_journal_year 2016
_chemical_formula_moiety 'C30 H16 Cl2 Co2 In3 N9 O20'
_chemical_formula_sum 'C30 H16 Cl2 Co2 In3 N9 O20'
_chemical_formula_weight 1355.74
_space_group_crystal_system hexagonal
_space_group_IT_number 194
_space_group_name_Hall '-P 6c 2c'
_space_group_name_H-M_alt 'P 63/m m c'
_atom_sites_solution_hydrogens geom
_audit_creation_method SHELXL-2014/6
_cell_angle_alpha 90
_cell_angle_beta 90
_cell_angle_gamma 120
_cell_formula_units_Z 2
_cell_length_a 13.893(5)
_cell_length_b 13.893(5)
_cell_length_c 18.368(7)
_cell_measurement_reflns_used 613
_cell_measurement_temperature 174(2)
_cell_measurement_theta_max 21.58
_cell_measurement_theta_min 2.93
_cell_volume 3070(2)
_computing_structure_refinement 'SHELXL-2014/6 (Sheldrick, 2014)'
_diffrn_ambient_temperature 174(2)
_diffrn_measured_fraction_theta_full 0.961
_diffrn_measured_fraction_theta_max 0.987
_diffrn_measurement_device_type 'Bruker SMART Apex diffractometer'
_diffrn_radiation_type MoK\a
_diffrn_radiation_wavelength 0.71073
_diffrn_reflns_av_R_equivalents 0.0694
_diffrn_reflns_av_unetI/netI 0.0639
_diffrn_reflns_Laue_measured_fraction_full 0.961
_diffrn_reflns_Laue_measured_fraction_max 0.987
_diffrn_reflns_limit_h_max 13
_diffrn_reflns_limit_h_min -10
_diffrn_reflns_limit_k_max 5
_diffrn_reflns_limit_k_min -16
_diffrn_reflns_limit_l_max 9
_diffrn_reflns_limit_l_min -21
_diffrn_reflns_number 4126
_diffrn_reflns_point_group_measured_fraction_full 0.961
_diffrn_reflns_point_group_measured_fraction_max 0.987
_diffrn_reflns_theta_full 25.242
_diffrn_reflns_theta_max 25.007
_diffrn_reflns_theta_min 1.692
_exptl_absorpt_coefficient_mu 1.788
_exptl_absorpt_correction_T_max 0.7455
_exptl_absorpt_correction_T_min 0.5536
_exptl_absorpt_correction_type multi-scan
_exptl_absorpt_process_details SADABS-2014/5
_exptl_crystal_colour pink
_exptl_crystal_density_diffrn 1.466
_exptl_crystal_description block
_exptl_crystal_F_000 1308
_exptl_crystal_size_max 0.076
_exptl_crystal_size_mid 0.074
_exptl_crystal_size_min 0.071
_refine_diff_density_max 1.264
_refine_diff_density_min -1.098
_refine_diff_density_rms 0.181
_refine_ls_extinction_method none
_refine_ls_goodness_of_fit_ref 1.169
_refine_ls_hydrogen_treatment constr
_refine_ls_matrix_type full
_refine_ls_number_parameters 72
_refine_ls_number_reflns 1050
_refine_ls_number_restraints 39
_refine_ls_restrained_S_all 1.185
_refine_ls_R_factor_all 0.0855
_refine_ls_R_factor_gt 0.0622
_refine_ls_shift/su_max 0.000
_refine_ls_shift/su_mean 0.000
_refine_ls_structure_factor_coef Fsqd
_refine_ls_weighting_details 'w=1/[\s^2^(Fo^2^)+(0.1051P)^2^+2.9860P] where P=(Fo^2^+2Fc^2^)/3'
_refine_ls_weighting_scheme calc
_refine_ls_wR_factor_gt 0.1850
_refine_ls_wR_factor_ref 0.1946
_reflns_Friedel_coverage 0.000
_reflns_number_gt 717
_reflns_number_total 1050
_reflns_threshold_expression 'I > 2\s(I)'
_cod_data_source_file ja6b07901_si_002.cif
_cod_data_source_block CPM-473
_cod_database_code 4130921
_shelx_space_group_comment
;
The symmetry employed for this shelxl refinement is uniquely defined
by the following loop, which should always be used as a source of
symmetry information in preference to the above space-group names.
They are only intended as comments.
;
_platon_squeeze_void_probe_radius 1.20
_shelxl_version_number 2014/6

loop_
_space_group_symop_operation_xyz
'x, y, z'
'-y, x-y, z'
'-x+y, -x, z'
'-x, -y, z+1/2'
'y, -x+y, z+1/2'
'x-y, x, z+1/2'
'y, x, -z'
'x-y, -y, -z'
'-x, -x+y, -z'
'-y, -x, -z+1/2'
'-x+y, y, -z+1/2'
'x, x-y, -z+1/2'
'-x, -y, -z'
'y, -x+y, -z'
'x-y, x, -z'
'x, y, -z-1/2'
'-y, x-y, -z-1/2'
'-x+y, -x, -z-1/2'
'-y, -x, z'
'-x+y, y, z'
'x, x-y, z'
'y, x, z-1/2'
'x-y, -y, z-1/2'
'-x, -x+y, z-1/2'

loop_
_atom_site_label
_atom_site_type_symbol
_atom_site_fract_x
_atom_site_fract_y
_atom_site_fract_z
_atom_site_U_iso_or_equiv
_atom_site_adp_type
_atom_site_occupancy
_atom_site_site_symmetry_order
_atom_site_calc_flag
_atom_site_refinement_flags_posn
_atom_site_refinement_flags_adp
_atom_site_refinement_flags_occupancy
In1 In 0.75152(5) 0.24848(5) 0.2500 0.0221(5) Uani 1 4 d S T P
Co1 Co 1.0000 0.0000 0.35323(16) 0.0349(8) Uani 1 6 d S T P
O1 O 0.6667 0.3333 0.2500 0.031(5) Uani 1 12 d S T P
O2 O 0.8610(4) 0.3499(5) 0.3347(3) 0.0271(13) Uani 1 1 d . U .
C4 C 0.8737(6) 0.1263(6) 0.3033(8) 0.044(3) Uani 1 2 d S TU P
H2A H 0.8607 0.1393 0.3509 0.053 Uiso 1 2 calc R U P
C1 C 0.8854(10) 0.4427(5) 0.3616(6) 0.027(3) Uani 1 2 d S T P
N1 N 0.8410(5) 0.1590(5) 0.2500 0.014(3) Uani 1 4 d S TU P
N2 N 0.9276(4) 0.0724(4) 0.2884(6) 0.039(3) Uani 1 2 d S TU P
O3 O 1.0755(5) -0.0755(5) 0.4285(7) 0.121(6) Uani 0.65(3) 2 d S T P
Cl1 Cl 1.0755(5) -0.0755(5) 0.4285(7) 0.121(6) Uani 0.35(3) 2 d S T P
C2 C 0.9449(10) 0.4725(5) 0.4324(7) 0.027(3) Uani 1 2 d S TU P
C3 C 0.9716(9) 0.5713(8) 0.4659(5) 0.046(3) Uani 1 1 d . U .
O4 O 0.944(3) 0.641(3) 0.4422(17) 0.081(10) Uani 0.25 1 d . U P

loop_
_atom_site_aniso_label
_atom_site_aniso_U_11
_atom_site_aniso_U_22
_atom_site_aniso_U_33
_atom_site_aniso_U_23
_atom_site_aniso_U_13
_atom_site_aniso_U_12
In1 0.0269(6) 0.0269(6) 0.0137(7) 0.000 0.000 0.0144(6)
Co1 0.0375(11) 0.0375(11) 0.0297(17) 0.000 0.000 0.0188(6)
O1 0.018(6) 0.018(6) 0.057(15) 0.000 0.000 0.009(3)
O2 0.0283(16) 0.0271(16) 0.0258(16) -0.0017(10) -0.0022(10) 0.0137(10)
C4 0.053(6) 0.053(6) 0.032(7) -0.006(3) 0.006(3) 0.031(7)
C1 0.015(6) 0.040(6) 0.018(6) 0.001(3) 0.002(5) 0.007(3)
N1 0.020(5) 0.020(5) 0.001(6) 0.000 0.000 0.009(5)
N2 0.049(5) 0.049(5) 0.034(6) 0.001(2) -0.001(2) 0.037(6)
O3 0.127(8) 0.127(8) 0.114(10) 0.004(4) -0.004(4) 0.066(8)
Cl1 0.127(8) 0.127(8) 0.114(10) 0.004(4) -0.004(4) 0.066(8)
C2 0.029(6) 0.028(4) 0.025(6) -0.008(2) -0.016(5) 0.015(3)
C3 0.075(6) 0.040(5) 0.033(5) -0.010(4) -0.038(5) 0.036(5)
O4 0.11(2) 0.068(16) 0.055(16) -0.033(13) -0.040(14) 0.040(14)

loop_
_atom_type_symbol
_atom_type_description
_atom_type_scat_dispersion_real
_atom_type_scat_dispersion_imag
_atom_type_scat_source
C C 0.0033 0.0016 'International Tables Vol C Tables 4.2.6.8 and 6.1.1.4'
H H 0.0000 0.0000 'International Tables Vol C Tables 4.2.6.8 and 6.1.1.4'
N N 0.0061 0.0033 'International Tables Vol C Tables 4.2.6.8 and 6.1.1.4'
O O 0.0106 0.0060 'International Tables Vol C Tables 4.2.6.8 and 6.1.1.4'
Co Co 0.3494 0.9721 'International Tables Vol C Tables 4.2.6.8 and 6.1.1.4'
In In -0.7276 1.3100 'International Tables Vol C Tables 4.2.6.8 and 6.1.1.4'
Cl Cl 0.1484 0.1585 'International Tables Vol C Tables 4.2.6.8 and 6.1.1.4'

loop_
_geom_angle_atom_site_label_1
_geom_angle_atom_site_label_2
_geom_angle_atom_site_label_3
_geom_angle
_geom_angle_site_symmetry_1
_geom_angle_site_symmetry_3
O1 In1 O2 92.59(16) . 10_665
O1 In1 O2 92.59(16) . .
O2 In1 O2 174.8(3) 10_665 .
O1 In1 O2 92.59(16) . 19_665
O2 In1 O2 93.3(3) 10_665 19_665
O2 In1 O2 86.5(3) . 19_665
O1 In1 O2 92.59(16) . 16_556
O2 In1 O2 86.5(3) 10_665 16_556
O2 In1 O2 93.3(3) . 16_556
O2 In1 O2 174.8(3) 19_665 16_556
O1 In1 N1 180.0 . .
O2 In1 N1 87.41(16) 10_665 .
O2 In1 N1 87.41(16) . .
O2 In1 N1 87.41(16) 19_665 .
O2 In1 N1 87.41(16) 16_556 .
N2 Co1 N2 91.3(4) . 2_645
N2 Co1 N2 91.3(4) . 3_765
N2 Co1 N2 91.3(4) 2_645 3_765
N2 Co1 Cl1 90.8(3) . 2_645
N2 Co1 Cl1 177.1(4) 2_645 2_645
N2 Co1 Cl1 90.8(3) 3_765 2_645
N2 Co1 O3 90.8(3) . 2_645
N2 Co1 O3 177.1(4) 2_645 2_645
N2 Co1 O3 90.8(3) 3_765 2_645
Cl1 Co1 O3 0.0 2_645 2_645
N2 Co1 Cl1 90.8(3) . 3_765
N2 Co1 Cl1 90.8(3) 2_645 3_765
N2 Co1 Cl1 177.1(4) 3_765 3_765
Cl1 Co1 Cl1 87.1(5) 2_645 3_765
O3 Co1 Cl1 87.1(5) 2_645 3_765
N2 Co1 O3 90.8(3) . 3_765
N2 Co1 O3 90.8(3) 2_645 3_765
N2 Co1 O3 177.1(4) 3_765 3_765
Cl1 Co1 O3 87.1 2_645 3_765
O3 Co1 O3 87.1(5) 2_645 3_765
Cl1 Co1 O3 0.0 3_765 3_765
N2 Co1 O3 177.1(4) . .
N2 Co1 O3 90.8(3) 2_645 .
N2 Co1 O3 90.8(3) 3_765 .
Cl1 Co1 O3 87.1 2_645 .
O3 Co1 O3 87.1(5) 2_645 .
Cl1 Co1 O3 87.1 3_765 .
O3 Co1 O3 87.1(5) 3_765 .
In1 O1 In1 120.0 3_665 2_655
In1 O1 In1 120.0 3_665 .
In1 O1 In1 120.000(1) 2_655 .
C1 O2 In1 134.4(6) . .
N1 C4 N2 116.9(12) . .
N1 C4 C4 38.8(7) . 16_556
N2 C4 C4 78.1(8) . 16_556
O2 C1 O2 125.6(11) 21 .
O2 C1 C2 117.2(5) 21 .
O2 C1 C2 117.2(5) . .
C4 N1 C4 102.5(15) 16_556 .
C4 N1 In1 128.8(7) 16_556 .
C4 N1 In1 128.8(7) . .
C4 N2 N2 101.9(8) . 16_556
C4 N2 Co1 133.8(9) . .
N2 N2 Co1 124.4(3) 16_556 .
C3 C2 C3 119.4(11) . 21
C3 C2 C1 120.3(5) . .
C3 C2 C1 120.3(5) 21 .
O4 C3 C2 124.5(15) . .
O4 C3 C3 115.1(14) . 9_766
C2 C3 C3 120.3(5) . 9_766

loop_
_geom_bond_atom_site_label_1
_geom_bond_atom_site_label_2
_geom_bond_distance
_geom_bond_site_symmetry_2
In1 O1 2.0419(13) .
In1 O2 2.139(5) 10_665
In1 O2 2.139(5) .
In1 O2 2.139(5) 19_665
In1 O2 2.139(5) 16_556
In1 N1 2.154(12) .
Co1 N2 2.110(10) .
Co1 N2 2.110(10) 2_645
Co1 N2 2.110(10) 3_765
Co1 Cl1 2.283(12) 2_645
Co1 O3 2.283(12) 2_645
Co1 Cl1 2.283(12) 3_765
Co1 O3 2.283(12) 3_765
Co1 O3 2.283(12) .
O1 In1 2.0419(13) 3_665
O1 In1 2.0419(13) 2_655
O2 C1 1.259(7) .
C4 N1 1.255(15) .
C4 N2 1.327(17) .
C4 C4 1.96(3) 16_556
C1 O2 1.259(7) 21
C1 C2 1.484(16) .
N1 C4 1.254(15) 16_556
N2 N2 1.41(2) 16_556
C2 C3 1.376(11) .
C2 C3 1.376(11) 21
C3 O4 1.28(4) .
C3 C3 1.426(17) 9_766

loop_
_platon_squeeze_void_nr
_platon_squeeze_void_average_x
_platon_squeeze_void_average_y
_platon_squeeze_void_average_z
_platon_squeeze_void_volume
_platon_squeeze_void_count_electrons
_platon_squeeze_void_content
1 0.333 0.667 0.250 576 -12 ' '
2 0.667 0.333 0.750 576 -12 ' '
